data_1557691
loop_
_publ_author_name
'Lariucci, Carlito'
'Inumaru, Aurea Tamae'
'Barata, Lauro Euclides Soares'
'de Azevedo, Neucirio Ricardo'
'Ferri, Pedro Henrique'

_publ_section_title
;
 Synthesis and Crystal Structure of
 trans-3-(4-Acetoxy-3-methoxyphenyl)-8-acetyloxy-2-methyl-2,3-dihydro-
 1,4-benzodioxine
;
_journal_name_full 'Acta Chemica Scandinavica'
_journal_page_first 1025
_journal_page_last 1029
_journal_paper_doi 10.3891/acta.chem.scand.50-1025
_journal_volume 50
_journal_year 1996
_chemical_formula_sum 'C20 H20 O7'
_chemical_formula_weight 372
_chemical_name_common
;
trans-3-(4-Acetoxy-3-methoxyphenyl)-8-acetyloxy-2-methyl-2,3-dihydro-
1,4-benzodioxine
;
_space_group_IT_number 14
_space_group_name_Hall '-P 2yab'
_space_group_name_H-M_alt 'P 1 21/a 1'
_symmetry_cell_setting monoclinic
_symmetry_Int_Tables_number 14
_symmetry_space_group_name_Hall '-P 2yab'
_symmetry_space_group_name_H-M 'P 1 21/a 1'
_cell_angle_alpha 90.
_cell_angle_beta 109.14(1)
_cell_angle_gamma 90.
_cell_formula_units_Z 4
_cell_length_a 11.524(2)
_cell_length_b 11.959(2)
_cell_length_c 14.284(1)
_cell_volume 1859.7(5)
_diffrn_ambient_temperature 293
_diffrn_radiation_probe x-ray
_diffrn_radiation_type MoK\a
_diffrn_radiation_wavelength 0.71069
_exptl_absorpt_coefficient_mu 0.52
_exptl_crystal_density_diffrn 1.33
_refine_ls_number_parameters 245
_refine_ls_number_reflns 1637
_refine_ls_R_factor_gt 0.059
_cod_data_source_file Acta-Chem-Scand-1996-50-1025.cif
_cod_data_source_block 1
_cod_depositor_comments
;
H5 and H6 coordinates veryprobably in error
y coordinate of H5 guessed to be 1.1516 instead of 1.5116
more difficult to guess for H6 let unchanged
;
_cod_original_cell_volume 1860.3(5)
_cod_original_sg_symbol_H-M 'P 21/a'
_cod_database_code 1557691

loop_
_space_group_symop_id
_space_group_symop_operation_xyz
1 x,y,z
2 1/2-x,1/2+y,-z
3 -x,-y,-z
4 1/2+x,1/2-y,z

loop_
_atom_site_label
_atom_site_type_symbol
_atom_site_thermal_displace_type
_atom_site_fract_x
_atom_site_fract_y
_atom_site_fract_z
_atom_site_occupancy
_atom_site_U_iso_or_equiv
_atom_site_calc_flag
_atom_site_refinement_flags
_atom_site_disorder_assembly
_atom_site_disorder_group
O1 O Uiso 0.0786(4) 1.1333(3) 0.7180(3) 1.000 6.5(2) . . . .
O2 O Uiso 0.0820(3) 0.9865(3) 0.8154(2) 1.000 3.70(10) . . . .
O3 O Uiso -0.1020(3) 1.0978(3) 0.8471(2) 1.000 4.30(10) . . . .
O4 O Uiso 0.1944(3) 1.3060(3) 1.3144(2) 1.000 4.00(10) . . . .
O5 O Uiso 0.0967(3) 1.3725(2) 1.1134(2) 1.000 3.4(9) . . . .
O6 O Uiso 0.1900(3) 1.4481(3) 1.4596(2) 1.000 4.60(10) . . . .
O7 O Uiso 0.0348(4) 1.3321(4) 1.4497(3) 1.000 7.9(2) . . . .
C1 C Uiso 0.0295(5) 0.9520(5) 0.6447(3) 1.000 5.2(2) . . . .
C2 C Uiso 0.0650(5) 1.0350(5) 0.7260(3) 1.000 4.2(2) . . . .
C3 C Uiso 0.1066(4) 1.0588(4) 0.8960(3) 1.000 3.20(10) . . . .
C4 C Uiso 0.2242(4) 1.0714(4) 0.9587(3) 1.000 3.7(2) . . . .
C5 C Uiso 0.2502(4) 1.1426(4) 1.0400(3) 1.000 3.60(10) . . . .
C6 C Uiso 0.1562(4) 1.2024(3) 1.0570(3) 1.000 3.00(10) . . . .
C7 C Uiso 0.0355(4) 1.1878(4) 0.9936(3) 1.000 3.10(10) . . . .
C8 C Uiso 0.0107(4) 1.1163(4) 0.9133(3) 1.000 3.10(10) . . . .
C9 C Uiso -0.2025(5) 1.1569(5) 0.8625(4) 1.000 4.8(2) . . . .
C10 C Uiso 0.1814(4) 1.2808(4) 1.1435(3) 1.000 3.20(10) . . . .
C11 C Uiso 0.1685(4) 1.2253(4) 1.2351(3) 1.000 3.50(10) . . . .
C12 C Uiso 0.2578(5) 1.1306(4) 1.2754(4) 1.000 5.1(2) . . . .
C13 C Uiso 0.1389(4) 1.4081(4) 1.2874(3) 1.000 3.10(10) . . . .
C14 C Uiso 0.0912(4) 1.4402(3) 1.1895(3) 1.000 2.90(10) . . . .
C15 C Uiso 0.0368(4) 1.5453(4) 1.1659(3) 1.000 3.60(10) . . . .
C16 C Uiso 0.0323(4) 1.6163(4) 1.2406(4) 1.000 4.2(2) . . . .
C17 C Uiso 0.0802(5) 1.5841(4) 1.3382(4) 1.000 4.4(2) . . . .
C18 C Uiso 0.1330(4) 1.4795(4) 1.3604(3) 1.000 3.8(2) . . . .
C19 C Uiso 0.1332(6) 1.3674(5) 1.4948(4) 1.000 5.1(2) . . . .
C20 C Uiso 0.2092(6) 1.3308(6) 1.5941(4) 1.000 7.1(2) . . . .
H1 H Uiso 0.01830 0.98810 0.58260 1.000 0.0800 . . . .
H2 H Uiso 0.09140 0.89620 0.65460 1.000 0.0800 . . . .
H3 H Uiso -0.04590 0.91650 0.64190 1.000 0.0800 . . . .
H4 H Uiso 0.29000 1.02980 0.94720 1.000 0.0800 . . . .
H5 H Uiso 0.33440 1.15160 1.08300 1.000 0.0800 . . . .
H6 H Uiso 0.02950 1.22690 1.00720 1.000 0.0800 . . . .
H7 H Uiso -0.27800 1.13670 0.81250 1.000 0.0800 . . . .
H8 H Uiso -0.20980 1.13560 0.92590 1.000 0.0800 . . . .
H9 H Uiso -0.19100 1.23440 0.86200 1.000 0.0800 . . . .
H10 H Uiso 0.26560 1.30690 1.16010 1.000 0.0800 . . . .
H11 H Uiso 0.08450 1.19700 1.21590 1.000 0.0800 . . . .
H12 H Uiso 0.24750 1.09750 1.33270 1.000 0.0800 . . . .
H13 H Uiso 0.25120 1.07480 1.22680 1.000 0.0800 . . . .
H14 H Uiso 0.34140 1.16020 1.29490 1.000 0.0800 . . . .
H15 H Uiso 0.00090 1.56760 1.09780 1.000 0.0800 . . . .
H16 H Uiso -0.00480 1.68820 1.22410 1.000 0.0800 . . . .
H17 H Uiso 0.07490 1.63340 1.38980 1.000 0.0800 . . . .
H18 H Uiso 0.28560 1.37220 1.61460 1.000 0.0800 . . . .
H19 H Uiso 0.16890 1.34350 1.64130 1.000 0.0800 . . . .
H20 H Uiso 0.22850 1.25360 1.59340 1.000 0.0800 . . . .

loop_
_atom_type_symbol
_atom_type_description
_atom_type_scat_dispersion_real
_atom_type_scat_dispersion_imag
_atom_type_scat_source
C C 0.0033 0.0016 ' International Tables Vol C Tables 4.2.6.8 and 6.1.1.4'
H H 0.0000 0.0000 ' International Tables Vol C Tables 4.2.6.8 and 6.1.1.4'
O O 0.0106 0.0060 ' International Tables Vol C Tables 4.2.6.8 and 6.1.1.4'

loop_
_geom_angle_atom_site_label_1
_geom_angle_atom_site_label_2
_geom_angle_atom_site_label_3
_geom_angle
_geom_angle_site_symmetry_1
_geom_angle_site_symmetry_2
_geom_angle_site_symmetry_3
_geom_angle_publ_flag
C2 O2 C3 116.1(4) . . . yes
C8 O3 C9 116.8(4) . . . yes
C11 O4 C13 114.6(3) . . . yes
C10 O5 C14 114.6(3) . . . yes
C18 O6 C19 116.3(4) . . . yes
O1 C2 O2 121.8(4) . . . yes
O1 C2 C1 126.5(4) . . . yes
O2 C2 C1 111.7(5) . . . yes
O2 C3 C4 120.0(4) . . . yes
O2 C3 C8 119.7(4) . . . yes
C4 C3 C8 120.3(4) . . . no
C3 C4 C5 120.7(4) . . . no
C4 C5 C6 119.7(4) . . . no
C5 C6 C7 119.4(4) . . . no
C5 C6 C10 121.0(4) . . . no
C7 C6 C10 119.6(4) . . . no
C6 C7 C8 120.3(4) . . . no
O3 C8 C3 115.6(4) . . . yes
O3 C8 C7 124.9(4) . . . yes
C3 C8 C7 119.5(4) . . . no
O5 C10 C6 107.5(3) . . . yes
O5 C10 C11 110.1(4) . . . yes
C6 C10 C11 112.9(4) . . . no
O4 C11 C10 109.3(4) . . . yes
O4 C11 C12 105.2(4) . . . yes
C10 C11 C12 114.2(4) . . . no
O4 C13 C14 121.8(4) . . . yes
O4 C13 C18 118.4(4) . . . yes
C14 C13 C18 119.8(4) . . . no
O5 C14 C13 122.2(4) . . . yes
O5 C14 C15 118.3(3) . . . yes
C13 C14 C15 119.6(4) . . . no
C14 C15 C16 119.7(4) . . . no
C15 C16 C17 120.5(4) . . . no
C16 C17 C18 119.1(5) . . . no
O6 C18 C13 118.6(4) . . . yes
O6 C18 C17 119.9(4) . . . yes
C13 C18 C17 121.3(4) . . . no
O6 C19 O7 123.1(5) . . . yes
O6 C19 C20 111.3(5) . . . yes
O7 C19 C20 125.5(6) . . . yes
C2 C1 H1 110.00 . . . no
C2 C1 H2 111.00 . . . no
C2 C1 H3 110.00 . . . no
H1 C1 H2 109.00 . . . no
H1 C1 H3 108.00 . . . no
H2 C1 H3 109.00 . . . no
C3 C4 H4 120.00 . . . no
C5 C4 H4 119.00 . . . no
C4 C5 H5 120.00 . . . no
C6 C5 H5 121.00 . . . no
C5 C6 H6 139.00 . . . no
C7 C6 H6 21.00 . . . no
C10 C6 H6 100.00 . . . no
C6 C7 H6 83.00 . . . no
C8 C7 H6 148.00 . . . no
O3 C9 H7 110.00 . . . no
O3 C9 H8 110.00 . . . no
O3 C9 H9 111.00 . . . no
H7 C9 H8 107.00 . . . no
H7 C9 H9 110.00 . . . no
H8 C9 H9 109.00 . . . no
O5 C10 H10 111.00 . . . no
C6 C10 H10 108.00 . . . no
C11 C10 H10 108.00 . . . no
O4 C11 H11 113.00 . . . no
C10 C11 H11 106.00 . . . no
C12 C11 H11 110.00 . . . no
C11 C12 H12 112.00 . . . no
C11 C12 H13 112.00 . . . no
C11 C12 H14 109.00 . . . no
H12 C12 H13 110.00 . . . no
H12 C12 H14 107.00 . . . no
H13 C12 H14 107.00 . . . no
C14 C15 H15 120.00 . . . no
C16 C15 H15 120.00 . . . no
C15 C16 H16 119.00 . . . no
C17 C16 H16 120.00 . . . no
C16 C17 H17 120.00 . . . no
C18 C17 H17 121.00 . . . no
C19 C20 H18 110.00 . . . no
C19 C20 H19 111.00 . . . no
C19 C20 H20 110.00 . . . no
H18 C20 H19 108.00 . . . no
H18 C20 H20 108.00 . . . no
H19 C20 H20 110.00 . . . no

loop_
_geom_bond_atom_site_label_1
_geom_bond_atom_site_label_2
_geom_bond_distance
_geom_bond_site_symmetry_1
_geom_bond_site_symmetry_2
_geom_bond_publ_flag
O1 C2 1.196(7) . . yes
O2 C2 1.357(5) . . yes
O2 C3 1.393(5) . . yes
O3 C8 1.351(6) . . yes
O3 C9 1.434(7) . . yes
O4 C11 1.443(5) . . yes
O4 C13 1.374(6) . . yes
O5 C10 1.437(6) . . yes
O5 C14 1.373(5) . . yes
O6 C18 1.404(5) . . yes
O6 C19 1.352(7) . . yes
O7 C19 1.183(8) . . yes
C1 C2 1.480(7) . . no
C3 C4 1.366(6) . . no
C3 C8 1.391(7) . . no
C4 C5 1.391(6) . . no
C5 C6 1.384(7) . . no
C6 C7 1.400(6) . . no
C6 C10 1.502(6) . . no
C7 C8 1.383(6) . . no
C10 C11 1.517(6) . . no
C11 C12 1.512(7) . . no
C13 C14 1.379(6) . . no
C13 C18 1.367(6) . . no
C14 C15 1.396(6) . . no
C15 C16 1.378(7) . . no
C16 C17 1.376(8) . . no
C17 C18 1.382(7) . . no
C19 C20 1.468(8) . . no
C1 H1 0.9600 . . no
C1 H2 0.9500 . . no
C1 H3 0.9600 . . no
C4 H4 0.9600 . . no
C5 H5 0.9700 . . no
C6 H6 1.4300 . . no
C7 H6 0.5200 . . no
C9 H7 0.9600 . . no
C9 H8 0.9700 . . no
C9 H9 0.9400 . . no
C10 H10 0.9700 . . no
C11 H11 0.9800 . . no
C12 H12 0.9500 . . no
C12 H13 0.9500 . . no
C12 H14 0.9800 . . no
C15 H15 0.9600 . . no
C16 H16 0.9500 . . no
C17 H17 0.9600 . . no
C20 H18 0.9700 . . no
C20 H19 0.9500 . . no
C20 H20 0.9500 . . no

loop_
_geom_hbond_atom_site_label_D
_geom_hbond_atom_site_label_H
_geom_hbond_atom_site_label_A
_geom_hbond_distance_DH
_geom_hbond_distance_HA
_geom_hbond_distance_DA
_geom_hbond_angle_DHA
_geom_hbond_site_symmetry_A
_geom_hbond_publ_flag
C1 H2 O4 0.9500 2.6000 3.506(7) 160.00 2_547 yes
C4 H4 O5 0.9600 2.5900 3.517(6) 160.00 2_547 yes
C12 H14 O7 0.9800 2.5800 3.373(7) 139.00 4_575 yes
C16 H16 O1 0.9500 2.5300 3.383(6) 148.00 3_587 yes

loop_
_geom_torsion_atom_site_label_1
_geom_torsion_atom_site_label_2
_geom_torsion_atom_site_label_3
_geom_torsion_atom_site_label_4
_geom_torsion
_geom_torsion_site_symmetry_1
_geom_torsion_site_symmetry_2
_geom_torsion_site_symmetry_3
_geom_torsion_site_symmetry_4
_geom_torsion_publ_flag
C3 O2 C2 O1 4.9(8) . . . . no
C3 O2 C2 C1 -175.3(4) . . . . no
C2 O2 C3 C4 -101.6(5) . . . . no
C2 O2 C3 C8 79.7(6) . . . . no
C9 O3 C8 C7 -0.3(7) . . . . no
C9 O3 C8 C3 -179.4(4) . . . . no
C13 O4 C11 C12 168.6(4) . . . . no
C11 O4 C13 C18 164.2(4) . . . . no
C13 O4 C11 C10 45.6(5) . . . . no
C11 O4 C13 C14 -16.7(6) . . . . no
C10 O5 C14 C15 164.0(4) . . . . no
C10 O5 C14 C13 -15.1(6) . . . . no
C14 O5 C10 C6 167.8(4) . . . . no
C14 O5 C10 C11 44.4(5) . . . . no
C18 O6 C19 O7 -7.7(8) . . . . no
C19 O6 C18 C13 -73.5(6) . . . . no
C18 O6 C19 C20 172.2(5) . . . . no
C19 O6 C18 C17 111.1(6) . . . . no
O2 C3 C4 C5 -179.5(4) . . . . no
C8 C3 C4 C5 -0.7(7) . . . . no
C4 C3 C8 O3 -179.8(4) . . . . no
O2 C3 C8 O3 -1.1(6) . . . . no
C4 C3 C8 C7 1.1(7) . . . . no
O2 C3 C8 C7 179.8(4) . . . . no
C3 C4 C5 C6 -0.8(7) . . . . no
C4 C5 C6 C7 1.9(6) . . . . no
C4 C5 C6 C10 -179.4(4) . . . . no
C7 C6 C10 O5 -34.9(5) . . . . no
C5 C6 C10 C11 -92.0(5) . . . . no
C10 C6 C7 C8 179.7(4) . . . . no
C5 C6 C7 C8 -1.5(6) . . . . no
C7 C6 C10 C11 86.7(5) . . . . no
C5 C6 C10 O5 146.4(4) . . . . no
C6 C7 C8 C3 0.1(7) . . . . no
C6 C7 C8 O3 -178.9(4) . . . . no
O5 C10 C11 O4 -60.0(5) . . . . no
C6 C10 C11 C12 62.4(5) . . . . no
C6 C10 C11 O4 179.9(4) . . . . no
O5 C10 C11 C12 -177.5(4) . . . . no
O4 C13 C14 O5 -0.3(7) . . . . no
C14 C13 C18 C17 -0.2(8) . . . . no
O4 C13 C18 C17 178.9(5) . . . . no
C14 C13 C18 O6 -175.5(4) . . . . no
C18 C13 C14 O5 178.8(4) . . . . no
C18 C13 C14 C15 -0.3(7) . . . . no
O4 C13 C18 O6 3.6(7) . . . . no
O4 C13 C14 C15 -179.4(4) . . . . no
O5 C14 C15 C16 -178.5(4) . . . . no
C13 C14 C15 C16 0.6(7) . . . . no
C14 C15 C16 C17 -0.5(8) . . . . no
C15 C16 C17 C18 0.0(8) . . . . no
C16 C17 C18 O6 175.5(5) . . . . no
C16 C17 C18 C13 0.3(8) . . . . no
